data_7241708
loop_
_publ_author_name
'Jakupec, Nikola'
'Fotovi\'c, Luka'
'Stilinovi\'c, Vladimir'

_publ_section_title
;
 The effect of halogen bonding on protonated hexacyanoferrate networks in
 hexacyanoferrates of halogenopyridines
;
_journal_issue 46
_journal_name_full CrystEngComm
_journal_page_first 8142
_journal_page_last 8150
_journal_paper_doi 10.1039/D0CE01359E
_journal_volume 22
_journal_year 2020
_chemical_formula_sum 'C16 H12 Fe I2 N8'
_chemical_formula_weight 625.99
_space_group_crystal_system monoclinic
_space_group_IT_number 14
_space_group_name_Hall '-P 2ybc'
_space_group_name_H-M_alt 'P 1 21/c 1'
_atom_sites_solution_hydrogens mixed
_audit_creation_method SHELXL-2018/3
_audit_update_record
;
2020-09-14 deposited with the CCDC.	2020-11-09 downloaded from the CCDC.
;
_cell_angle_alpha 90
_cell_angle_beta 99.110(5)
_cell_angle_gamma 90
_cell_formula_units_Z 2
_cell_length_a 8.3887(4)
_cell_length_b 9.6390(5)
_cell_length_c 13.2734(7)
_cell_measurement_reflns_used 3337
_cell_measurement_temperature 293(2)
_cell_measurement_theta_max 32.0060
_cell_measurement_theta_min 4.7470
_cell_volume 1059.73(9)
_computing_cell_refinement 'CrysAlisPro 1.171.40.67a (Rigaku OD, 2019)'
_computing_data_collection 'CrysAlisPro 1.171.40.67a (Rigaku OD, 2019)'
_computing_data_reduction 'CrysAlisPro 1.171.40.67a (Rigaku OD, 2019)'
_computing_structure_refinement 'SHELXL-2018/3 (Sheldrick, 2018)'
_computing_structure_solution
;
SHELXT (Sheldrick, G. M. (2015). Acta Cryst. A71, 3-8.)
;
_diffrn_ambient_temperature 293(2)
_diffrn_detector_area_resol_mean 16.3426
_diffrn_measured_fraction_theta_full 0.994
_diffrn_measured_fraction_theta_max 0.995
_diffrn_measurement_device_type 'Xcalibur, Sapphire3'
_diffrn_measurement_method '\w scans'
_diffrn_radiation_type MoK\a
_diffrn_radiation_wavelength 0.71073
_diffrn_reflns_av_R_equivalents 0.0351
_diffrn_reflns_av_unetI/netI 0.0272
_diffrn_reflns_Laue_measured_fraction_full 0.994
_diffrn_reflns_Laue_measured_fraction_max 0.995
_diffrn_reflns_limit_h_max 10
_diffrn_reflns_limit_h_min -10
_diffrn_reflns_limit_k_max 12
_diffrn_reflns_limit_k_min -11
_diffrn_reflns_limit_l_max 16
_diffrn_reflns_limit_l_min -16
_diffrn_reflns_number 10615
_diffrn_reflns_point_group_measured_fraction_full 0.994
_diffrn_reflns_point_group_measured_fraction_max 0.995
_diffrn_reflns_theta_full 25.242
_diffrn_reflns_theta_max 26.986
_diffrn_reflns_theta_min 4.229
_diffrn_source 'fine-focus sealed X-ray tube'
_exptl_absorpt_coefficient_mu 3.642
_exptl_absorpt_correction_T_max 1.00000
_exptl_absorpt_correction_T_min 0.62016
_exptl_absorpt_correction_type multi-scan
_exptl_absorpt_process_details
;
CrysAlisPro 1.171.40.67a (Rigaku Oxford Diffraction, 2019)
Empirical absorption correction using spherical harmonics,
 implemented in SCALE3 ABSPACK scaling algorithm.
;
_exptl_crystal_colour yellow
_exptl_crystal_density_diffrn 1.962
_exptl_crystal_description needle
_exptl_crystal_F_000 592
_exptl_crystal_size_max 0.28
_exptl_crystal_size_mid 0.20
_exptl_crystal_size_min 0.12
_refine_diff_density_max 1.184
_refine_diff_density_min -1.200
_refine_diff_density_rms 0.098
_refine_ls_extinction_method none
_refine_ls_goodness_of_fit_ref 1.063
_refine_ls_hydrogen_treatment mixed
_refine_ls_matrix_type full
_refine_ls_number_parameters 128
_refine_ls_number_reflns 2306
_refine_ls_number_restraints 1
_refine_ls_restrained_S_all 1.063
_refine_ls_R_factor_all 0.0513
_refine_ls_R_factor_gt 0.0392
_refine_ls_shift/su_max 0.001
_refine_ls_shift/su_mean 0.000
_refine_ls_structure_factor_coef Fsqd
_refine_ls_weighting_details 'w=1/[\s^2^(Fo^2^)+(0.0394P)^2^+2.0638P] where P=(Fo^2^+2Fc^2^)/3'
_refine_ls_weighting_scheme calc
_refine_ls_wR_factor_gt 0.0909
_refine_ls_wR_factor_ref 0.1001
_reflns_Friedel_coverage 0.000
_reflns_number_gt 1880
_reflns_number_total 2306
_reflns_threshold_expression 'I > 2\s(I)'
_cod_data_source_file d0ce01359e2.cif
_cod_data_source_block HCF_2IPy
_cod_original_sg_symbol_H-M 'P 21/c'
_cod_database_code 7241708
_shelx_shelxl_version_number 2018/3
_shelx_space_group_comment
;
The symmetry employed for this shelxl refinement is uniquely defined
by the following loop, which should always be used as a source of
symmetry information in preference to the above space-group names.
They are only intended as comments.
;

loop_
_space_group_symop_operation_xyz
'x, y, z'
'-x, y+1/2, -z+1/2'
'-x, -y, -z'
'x, -y-1/2, z-1/2'

loop_
_atom_site_label
_atom_site_type_symbol
_atom_site_fract_x
_atom_site_fract_y
_atom_site_fract_z
_atom_site_U_iso_or_equiv
_atom_site_adp_type
_atom_site_occupancy
_atom_site_site_symmetry_order
_atom_site_calc_flag
_atom_site_refinement_flags_posn
_atom_site_refinement_flags_adp
_atom_site_refinement_flags_occupancy
_atom_site_disorder_assembly
_atom_site_disorder_group
I1 I 0.41334(5) 0.08938(4) 0.77456(3) 0.07145(18) Uani 1 1 d . . . . .
Fe1 Fe 0.000000 0.500000 0.500000 0.02497(18) Uani 1 2 d S . P . .
N3 N 0.1335(5) 0.7241(4) 0.6533(3) 0.0440(9) Uani 1 1 d . . . . .
N4 N 0.5510(4) 0.1548(4) 0.5889(3) 0.0386(8) Uani 1 1 d . . . . .
H4 H 0.472445 0.213155 0.580794 0.046 Uiso 1 1 calc R U . . .
N2 N -0.1054(5) 0.3492(4) 0.6776(3) 0.0449(9) Uani 1 1 d D . . . .
N1 N 0.3127(5) 0.3324(4) 0.5391(3) 0.0511(10) Uani 1 1 d . . . . .
C3 C 0.0863(5) 0.6398(4) 0.5944(3) 0.0309(8) Uani 1 1 d . . . . .
C1 C 0.1968(5) 0.3977(4) 0.5239(3) 0.0332(8) Uani 1 1 d . . . . .
C2 C -0.0671(5) 0.4048(4) 0.6095(3) 0.0297(8) Uani 1 1 d . . . . .
C4 C 0.5733(5) 0.0735(4) 0.6711(3) 0.0406(9) Uani 1 1 d . . . . .
C8 C 0.6486(5) 0.1469(5) 0.5190(4) 0.0450(10) Uani 1 1 d . . . . .
H8 H 0.632365 0.206138 0.463016 0.054 Uiso 1 1 calc R U . . .
C5 C 0.6978(6) -0.0197(5) 0.6854(4) 0.0498(11) Uani 1 1 d . . . . .
H5 H 0.716107 -0.074057 0.743938 0.060 Uiso 1 1 calc R U . . .
C6 C 0.7952(6) -0.0319(5) 0.6121(4) 0.0546(12) Uani 1 1 d . . . . .
H6 H 0.877067 -0.097928 0.619128 0.066 Uiso 1 1 calc R U . . .
C7 C 0.7717(6) 0.0534(6) 0.5284(4) 0.0528(12) Uani 1 1 d . . . . .
H7 H 0.838572 0.047500 0.479015 0.063 Uiso 1 1 calc R U . . .
H2 H -0.128(9) 0.303(7) 0.741(3) 0.11(3) Uiso 1 1 d D . . . .

loop_
_atom_site_aniso_label
_atom_site_aniso_U_11
_atom_site_aniso_U_22
_atom_site_aniso_U_33
_atom_site_aniso_U_23
_atom_site_aniso_U_13
_atom_site_aniso_U_12
I1 0.0645(3) 0.0841(3) 0.0727(3) 0.01268(19) 0.0323(2) 0.00416(19)
Fe1 0.0302(4) 0.0268(4) 0.0190(3) 0.0004(3) 0.0070(3) 0.0053(3)
N3 0.055(2) 0.044(2) 0.0327(17) -0.0114(15) 0.0059(16) 0.0020(18)
N4 0.0287(17) 0.0377(18) 0.048(2) 0.0024(15) 0.0025(15) 0.0042(15)
N2 0.056(2) 0.048(2) 0.0328(18) 0.0095(16) 0.0130(17) -0.0028(18)
N1 0.042(2) 0.050(2) 0.060(2) 0.0014(18) 0.0047(18) 0.0167(19)
C3 0.036(2) 0.0343(19) 0.0235(17) 0.0029(15) 0.0076(15) 0.0089(16)
C1 0.037(2) 0.034(2) 0.0297(18) -0.0001(15) 0.0082(16) 0.0038(17)
C2 0.032(2) 0.0310(18) 0.0259(18) -0.0017(14) 0.0034(15) 0.0043(15)
C4 0.039(2) 0.040(2) 0.042(2) 0.0003(17) 0.0034(18) -0.0005(18)
C8 0.037(2) 0.047(2) 0.050(2) 0.005(2) 0.0056(19) 0.001(2)
C5 0.052(3) 0.043(2) 0.051(3) 0.007(2) -0.004(2) 0.008(2)
C6 0.048(3) 0.051(3) 0.061(3) -0.004(2) -0.002(2) 0.017(2)
C7 0.043(3) 0.062(3) 0.054(3) -0.004(2) 0.011(2) 0.006(2)

loop_
_atom_type_symbol
_atom_type_description
_atom_type_scat_dispersion_real
_atom_type_scat_dispersion_imag
_atom_type_scat_source
C C 0.0033 0.0016 'International Tables Vol C Tables 4.2.6.8 and 6.1.1.4'
H H 0.0000 0.0000 'International Tables Vol C Tables 4.2.6.8 and 6.1.1.4'
N N 0.0061 0.0033 'International Tables Vol C Tables 4.2.6.8 and 6.1.1.4'
Fe Fe 0.3463 0.8444 'International Tables Vol C Tables 4.2.6.8 and 6.1.1.4'
I I -0.4742 1.8119 'International Tables Vol C Tables 4.2.6.8 and 6.1.1.4'

loop_
_geom_angle_atom_site_label_1
_geom_angle_atom_site_label_2
_geom_angle_atom_site_label_3
_geom_angle
_geom_angle_site_symmetry_1
_geom_angle_site_symmetry_3
_geom_angle_publ_flag
C2 Fe1 C2 180.0(2) . 3_566 ?
C2 Fe1 C3 88.01(15) . . ?
C2 Fe1 C3 91.99(15) 3_566 . ?
C2 Fe1 C3 91.99(15) . 3_566 ?
C2 Fe1 C3 88.01(15) 3_566 3_566 ?
C3 Fe1 C3 180.0 . 3_566 ?
C2 Fe1 C1 91.34(16) . 3_566 ?
C2 Fe1 C1 88.66(16) 3_566 3_566 ?
C3 Fe1 C1 88.41(16) . 3_566 ?
C3 Fe1 C1 91.59(16) 3_566 3_566 ?
C2 Fe1 C1 88.66(16) . . ?
C2 Fe1 C1 91.34(16) 3_566 . ?
C3 Fe1 C1 91.58(16) . . ?
C3 Fe1 C1 88.42(16) 3_566 . ?
C1 Fe1 C1 180.0 3_566 . ?
C4 N4 C8 120.9(4) . . ?
C4 N4 H4 119.5 . . ?
C8 N4 H4 119.5 . . ?
C2 N2 H2 174(4) . . ?
N3 C3 Fe1 177.4(4) . . ?
N1 C1 Fe1 177.8(4) . . ?
N2 C2 Fe1 178.3(4) . . ?
N4 C4 C5 120.3(4) . . ?
N4 C4 I1 118.5(3) . . ?
C5 C4 I1 121.2(3) . . ?
N4 C8 C7 121.0(4) . . ?
N4 C8 H8 119.5 . . ?
C7 C8 H8 119.5 . . ?
C4 C5 C6 119.1(4) . . ?
C4 C5 H5 120.5 . . ?
C6 C5 H5 120.5 . . ?
C7 C6 C5 119.9(4) . . ?
C7 C6 H6 120.1 . . ?
C5 C6 H6 120.1 . . ?
C8 C7 C6 118.8(5) . . ?
C8 C7 H7 120.6 . . ?
C6 C7 H7 120.6 . . ?

loop_
_geom_bond_atom_site_label_1
_geom_bond_atom_site_label_2
_geom_bond_distance
_geom_bond_site_symmetry_2
_geom_bond_publ_flag
I1 C4 2.072(5) . ?
Fe1 C2 1.879(4) . ?
Fe1 C2 1.879(4) 3_566 ?
Fe1 C3 1.903(4) . ?
Fe1 C3 1.903(4) 3_566 ?
Fe1 C1 1.906(4) 3_566 ?
Fe1 C1 1.906(4) . ?
N3 C3 1.153(5) . ?
N4 C4 1.332(6) . ?
N4 C8 1.333(6) . ?
N4 H4 0.8600 . ?
N2 C2 1.140(5) . ?
N2 H2 0.990(5) . ?
N1 C1 1.149(5) . ?
C4 C5 1.368(6) . ?
C8 C7 1.361(7) . ?
C8 H8 0.9300 . ?
C5 C6 1.371(7) . ?
C5 H5 0.9300 . ?
C6 C7 1.371(7) . ?
C6 H6 0.9300 . ?
C7 H7 0.9300 . ?
